data_1542649
loop_
_publ_author_name
'Kaplan, Peter T.'
'Vicic, David A.'

_publ_section_title
;
 Versatile Route to Arylated Fluoroalkyl Bromide Building Blocks.
;
_journal_issue 4
_journal_name_full 'Organic letters'
_journal_page_first 884
_journal_page_last 886
_journal_paper_doi 10.1021/acs.orglett.6b00032
_journal_volume 18
_journal_year 2016
_chemical_formula_sum 'C16 H8 Br Cu F8 N2'
_chemical_formula_weight 523.69
_space_group_crystal_system monoclinic
_space_group_IT_number 14
_space_group_name_Hall '-P 2ybc'
_space_group_name_H-M_alt 'P 1 21/c 1'
_symmetry_space_group_name_Hall '-P 2ybc'
_symmetry_space_group_name_H-M 'P 1 21/c 1'
_atom_sites_solution_hydrogens geom
_audit_creation_method SHELXL-2014/6
_cell_angle_alpha 90
_cell_angle_beta 95.676(3)
_cell_angle_gamma 90
_cell_formula_units_Z 4
_cell_length_a 6.5980(6)
_cell_length_b 17.1674(15)
_cell_length_c 14.6901(12)
_cell_measurement_reflns_used 9980
_cell_measurement_temperature 145(2)
_cell_measurement_theta_max 30.43
_cell_measurement_theta_min 3.03
_cell_volume 1655.8(2)
_computing_structure_refinement 'SHELXL-2014/6 (Sheldrick, 2014)'
_diffrn_ambient_temperature 145(2)
_diffrn_measured_fraction_theta_full 0.961
_diffrn_measured_fraction_theta_max 0.847
_diffrn_measurement_device_type 'Bruker D8 Quest'
_diffrn_radiation_type MoK\a
_diffrn_radiation_wavelength 0.71073
_diffrn_reflns_av_unetI/netI 0.0551
_diffrn_reflns_laue_measured_fraction_full 0.961
_diffrn_reflns_laue_measured_fraction_max 0.847
_diffrn_reflns_limit_h_max 9
_diffrn_reflns_limit_h_min -9
_diffrn_reflns_limit_k_max 22
_diffrn_reflns_limit_k_min 0
_diffrn_reflns_limit_l_max 20
_diffrn_reflns_limit_l_min 0
_diffrn_reflns_number 4629
_diffrn_reflns_point_group_measured_fraction_full 0.961
_diffrn_reflns_point_group_measured_fraction_max 0.847
_diffrn_reflns_theta_full 25.242
_diffrn_reflns_theta_max 30.428
_diffrn_reflns_theta_min 3.029
_exptl_absorpt_coefficient_mu 3.822
_exptl_absorpt_correction_T_max 0.746048
_exptl_absorpt_correction_T_min 0.473203
_exptl_absorpt_correction_type multi-scan
_exptl_absorpt_process_details Bruker
_exptl_crystal_colour yellow
_exptl_crystal_density_diffrn 2.101
_exptl_crystal_description needle
_exptl_crystal_F_000 1016
_exptl_crystal_size_max 0.377
_exptl_crystal_size_mid 0.058
_exptl_crystal_size_min 0.058
_refine_diff_density_max 0.806
_refine_diff_density_min -0.576
_refine_diff_density_rms 0.154
_refine_ls_extinction_method none
_refine_ls_goodness_of_fit_ref 1.238
_refine_ls_hydrogen_treatment constr
_refine_ls_matrix_type full
_refine_ls_number_parameters 256
_refine_ls_number_reflns 4629
_refine_ls_number_restraints 0
_refine_ls_restrained_S_all 1.238
_refine_ls_R_factor_all 0.0891
_refine_ls_R_factor_gt 0.0659
_refine_ls_shift/su_max 0.001
_refine_ls_shift/su_mean 0.000
_refine_ls_structure_factor_coef Fsqd
_refine_ls_weighting_details 'w=1/[\s^2^(Fo^2^)+(0.0350P)^2^+4.8062P] where P=(Fo^2^+2Fc^2^)/3'
_refine_ls_weighting_scheme calc
_refine_ls_wR_factor_gt 0.1273
_refine_ls_wR_factor_ref 0.1382
_reflns_Friedel_coverage 0.000
_reflns_number_gt 3855
_reflns_number_total 4629
_reflns_threshold_expression 'I > 2\s(I)'
_cod_data_source_file ol6b00032_si_001.cif
_cod_data_source_block Compound6
_cod_depositor_comments
;
The following automatic conversions were performed:

'_exptl_absorpt_correction_type' value 'Multi-scan' changed to
'multi-scan' according to
/usr/data/users/saulius/crontab/automatic-downloads/current/ACS/lib/dictionaries/cif_core.dic
dictionary named 'cif_core.dic' version 2.4.2 from 2011-04-26.

Automatic conversion script
Id: cif_fix_values 4268 2015-11-12 08:31:59Z antanas 
;
_cod_database_code 1542649
_shelx_space_group_comment
;
The symmetry employed for this shelxl refinement is uniquely defined
by the following loop, which should always be used as a source of
symmetry information in preference to the above space-group names.
They are only intended as comments.
;
_shelx_estimated_absorpt_t_min 0.327
_shelx_estimated_absorpt_t_max 0.809
_shelxl_version_number 2014/6

loop_
_space_group_symop_operation_xyz
'x, y, z'
'-x, y+1/2, -z+1/2'
'-x, -y, -z'
'x, -y-1/2, z-1/2'

loop_
_atom_site_label
_atom_site_type_symbol
_atom_site_fract_x
_atom_site_fract_y
_atom_site_fract_z
_atom_site_U_iso_or_equiv
_atom_site_adp_type
_atom_site_occupancy
_atom_site_site_symmetry_order
_atom_site_calc_flag
_atom_site_refinement_flags_posn
_atom_site_refinement_flags_adp
Br1 Br 0.24191(14) 0.68118(5) 1.14539(5) 0.0411(2) Uani 1 1 d . .
Cu1 Cu 0.29098(14) 0.55130(5) 0.68012(5) 0.0279(2) Uani 1 1 d . .
F5 F 0.2360(9) 0.71030(19) 0.9450(2) 0.0417(12) Uani 1 1 d . .
F4 F 0.2954(8) 0.5146(2) 0.8920(2) 0.0377(11) Uani 1 1 d . .
F3 F 0.0472(7) 0.5931(3) 0.8481(3) 0.0458(13) Uani 1 1 d . .
F6 F 0.4938(7) 0.6343(3) 0.9887(3) 0.0435(12) Uani 1 1 d . .
F8 F 0.2447(9) 0.5390(2) 1.0708(3) 0.0507(13) Uani 1 1 d . .
F7 F -0.0164(7) 0.6082(3) 1.0238(3) 0.0480(13) Uani 1 1 d . .
F2 F 0.5670(8) 0.6092(3) 0.8197(3) 0.0570(16) Uani 1 1 d . .
N2 N 0.2624(8) 0.5506(3) 0.5418(3) 0.0193(10) Uani 1 1 d . .
F1 F 0.3262(12) 0.6917(2) 0.7791(3) 0.076(2) Uani 1 1 d . .
N1 N 0.2506(8) 0.4317(3) 0.6579(3) 0.0216(11) Uani 1 1 d . .
C13 C 0.2439(9) 0.4778(3) 0.5050(4) 0.0176(11) Uani 1 1 d . .
C3 C 0.2932(11) 0.6369(3) 0.9625(4) 0.0228(14) Uani 1 1 d . .
C7 C 0.2258(11) 0.2768(4) 0.5999(5) 0.0300(15) Uani 1 1 d . .
H7A H 0.2167 0.2238 0.5811 0.036 Uiso 1 1 calc R U
C16 C 0.2702(10) 0.6105(3) 0.4841(4) 0.0216(12) Uani 1 1 d . .
H16A H 0.2836 0.6617 0.5085 0.026 Uiso 1 1 calc R U
C12 C 0.2336(9) 0.4634(3) 0.4102(4) 0.0201(12) Uani 1 1 d . .
C11 C 0.2168(11) 0.3848(4) 0.3780(4) 0.0263(14) Uani 1 1 d . .
H11A H 0.2067 0.3747 0.3142 0.032 Uiso 1 1 calc R U
C2 C 0.2499(11) 0.5891(3) 0.8726(4) 0.0210(12) Uani 1 1 d . .
C9 C 0.2375(10) 0.4134(3) 0.5677(4) 0.0201(12) Uani 1 1 d . .
C4 C 0.1845(12) 0.6095(4) 1.0445(4) 0.0285(15) Uani 1 1 d . .
C8 C 0.2260(11) 0.3370(3) 0.5346(4) 0.0236(13) Uani 1 1 d . .
C15 C 0.2595(10) 0.6007(4) 0.3892(4) 0.0263(14) Uani 1 1 d . .
H15A H 0.2652 0.6449 0.3506 0.032 Uiso 1 1 calc R U
C14 C 0.2413(10) 0.5291(4) 0.3522(4) 0.0256(13) Uani 1 1 d . .
H14A H 0.2337 0.5226 0.2878 0.031 Uiso 1 1 calc R U
C5 C 0.2469(11) 0.3733(4) 0.7172(4) 0.0292(15) Uani 1 1 d . .
H5A H 0.2500 0.3851 0.7805 0.035 Uiso 1 1 calc R U
C10 C 0.2150(10) 0.3240(4) 0.4379(4) 0.0285(14) Uani 1 1 d . .
H10A H 0.2063 0.2722 0.4151 0.034 Uiso 1 1 calc R U
C1 C 0.3611(13) 0.6128(4) 0.7885(4) 0.0316(17) Uani 1 1 d . .
C6 C 0.2387(13) 0.2956(4) 0.6903(5) 0.0356(17) Uani 1 1 d . .
H6A H 0.2422 0.2556 0.7351 0.043 Uiso 1 1 calc R U

loop_
_atom_site_aniso_label
_atom_site_aniso_U_11
_atom_site_aniso_U_22
_atom_site_aniso_U_33
_atom_site_aniso_U_23
_atom_site_aniso_U_13
_atom_site_aniso_U_12
Br1 0.0574(5) 0.0464(4) 0.0200(3) -0.0067(3) 0.0066(4) -0.0005(4)
Cu1 0.0298(4) 0.0333(4) 0.0206(3) -0.0095(3) 0.0030(3) -0.0003(4)
F5 0.083(4) 0.0141(16) 0.0286(19) -0.0031(13) 0.011(2) 0.005(2)
F4 0.067(3) 0.0167(18) 0.0304(19) 0.0006(14) 0.009(2) -0.001(2)
F3 0.025(2) 0.077(4) 0.034(2) -0.019(2) -0.0032(19) 0.000(2)
F6 0.030(3) 0.074(4) 0.027(2) -0.011(2) 0.0004(18) -0.012(2)
F8 0.092(4) 0.030(2) 0.031(2) 0.0096(16) 0.013(3) 0.010(3)
F7 0.035(3) 0.078(4) 0.032(2) -0.006(2) 0.0089(19) -0.012(3)
F2 0.044(3) 0.093(4) 0.035(2) -0.019(3) 0.010(2) -0.038(3)
N2 0.013(2) 0.024(2) 0.020(2) -0.0020(18) -0.0003(19) 0.000(2)
F1 0.178(7) 0.024(2) 0.028(2) 0.0046(16) 0.029(3) -0.002(4)
N1 0.020(3) 0.025(2) 0.021(2) 0.0005(17) 0.007(2) 0.004(2)
C13 0.006(3) 0.023(3) 0.024(3) -0.002(2) 0.002(2) 0.004(2)
C3 0.026(4) 0.020(3) 0.023(3) -0.003(2) 0.003(3) -0.007(3)
C7 0.027(4) 0.018(3) 0.046(4) 0.001(3) 0.007(3) 0.007(3)
C16 0.015(3) 0.025(3) 0.025(3) 0.000(2) 0.004(2) 0.002(3)
C12 0.011(3) 0.029(3) 0.020(3) -0.005(2) 0.001(2) -0.002(3)
C11 0.020(3) 0.035(4) 0.024(3) -0.012(2) 0.005(2) 0.006(3)
C2 0.022(3) 0.022(3) 0.019(3) -0.004(2) 0.003(2) -0.003(3)
C9 0.012(3) 0.019(3) 0.029(3) -0.003(2) 0.003(2) 0.000(2)
C4 0.036(4) 0.029(3) 0.021(3) 0.000(2) 0.004(3) 0.001(3)
C8 0.017(3) 0.024(3) 0.030(3) -0.003(2) 0.002(2) 0.003(3)
C15 0.015(3) 0.038(4) 0.026(3) 0.009(2) 0.005(3) 0.006(3)
C14 0.023(3) 0.038(3) 0.017(2) 0.000(2) 0.004(2) 0.002(3)
C5 0.027(4) 0.034(3) 0.027(3) 0.002(2) 0.004(3) 0.004(3)
C10 0.021(4) 0.026(3) 0.038(3) -0.012(3) 0.001(3) 0.000(3)
C1 0.047(5) 0.027(3) 0.022(3) -0.001(2) 0.006(3) -0.008(3)
C6 0.042(5) 0.025(3) 0.041(4) 0.013(3) 0.007(3) 0.008(3)

loop_
_atom_type_symbol
_atom_type_description
_atom_type_scat_dispersion_real
_atom_type_scat_dispersion_imag
_atom_type_scat_source
C C 0.0033 0.0016 'International Tables Vol C Tables 4.2.6.8 and 6.1.1.4'
H H 0.0000 0.0000 'International Tables Vol C Tables 4.2.6.8 and 6.1.1.4'
N N 0.0061 0.0033 'International Tables Vol C Tables 4.2.6.8 and 6.1.1.4'
F F 0.0171 0.0103 'International Tables Vol C Tables 4.2.6.8 and 6.1.1.4'
Cu Cu 0.3201 1.2651 'International Tables Vol C Tables 4.2.6.8 and 6.1.1.4'
Br Br -0.2901 2.4595 'International Tables Vol C Tables 4.2.6.8 and 6.1.1.4'

loop_
_geom_angle_atom_site_label_1
_geom_angle_atom_site_label_2
_geom_angle_atom_site_label_3
_geom_angle
C1 Cu1 N2 145.5(3)
C1 Cu1 N1 133.1(2)
N2 Cu1 N1 80.78(19)
C16 N2 C13 117.5(5)
C16 N2 Cu1 128.9(4)
C13 N2 Cu1 113.5(4)
C5 N1 C9 117.4(5)
C5 N1 Cu1 130.4(4)
C9 N1 Cu1 112.1(4)
N2 C13 C12 123.2(5)
N2 C13 C9 117.2(5)
C12 C13 C9 119.6(5)
F5 C3 F6 109.8(6)
F5 C3 C4 107.1(5)
F6 C3 C4 106.8(5)
F5 C3 C2 108.0(5)
F6 C3 C2 108.6(5)
C4 C3 C2 116.4(5)
C6 C7 C8 119.0(6)
C6 C7 H7A 120.5
C8 C7 H7A 120.5
N2 C16 C15 122.6(6)
N2 C16 H16A 118.7
C15 C16 H16A 118.7
C13 C12 C14 116.9(5)
C13 C12 C11 119.1(5)
C14 C12 C11 123.9(5)
C10 C11 C12 120.9(5)
C10 C11 H11A 119.6
C12 C11 H11A 119.6
F4 C2 F3 107.5(6)
F4 C2 C1 107.9(5)
F3 C2 C1 108.0(5)
F4 C2 C3 107.7(5)
F3 C2 C3 107.0(5)
C1 C2 C3 118.4(5)
N1 C9 C8 123.7(5)
N1 C9 C13 116.2(5)
C8 C9 C13 120.0(5)
F8 C4 F7 108.4(6)
F8 C4 C3 111.0(6)
F7 C4 C3 110.9(5)
F8 C4 Br1 109.2(4)
F7 C4 Br1 107.6(5)
C3 C4 Br1 109.6(4)
C9 C8 C7 117.0(6)
C9 C8 C10 119.2(6)
C7 C8 C10 123.8(6)
C14 C15 C16 120.4(6)
C14 C15 H15A 119.8
C16 C15 H15A 119.8
C15 C14 C12 119.5(5)
C15 C14 H14A 120.3
C12 C14 H14A 120.3
N1 C5 C6 122.7(6)
N1 C5 H5A 118.6
C6 C5 H5A 118.6
C11 C10 C8 121.1(5)
C11 C10 H10A 119.4
C8 C10 H10A 119.4
F1 C1 F2 103.0(7)
F1 C1 C2 104.5(6)
F2 C1 C2 104.4(5)
F1 C1 Cu1 115.5(5)
F2 C1 Cu1 113.2(5)
C2 C1 Cu1 114.8(5)
C7 C6 C5 120.1(6)
C7 C6 H6A 119.9
C5 C6 H6A 119.9

loop_
_geom_bond_atom_site_label_1
_geom_bond_atom_site_label_2
_geom_bond_distance
Br1 C4 1.934(6)
Cu1 C1 1.928(7)
Cu1 N2 2.022(4)
Cu1 N1 2.091(5)
F5 C3 1.334(7)
F4 C2 1.338(7)
F3 C2 1.352(8)
F6 C3 1.342(8)
F8 C4 1.320(7)
F7 C4 1.331(9)
F2 C1 1.391(10)
N2 C16 1.336(7)
N2 C13 1.363(7)
F1 C1 1.379(8)
N1 C5 1.331(8)
N1 C9 1.356(7)
C13 C12 1.409(7)
C13 C9 1.443(8)
C3 C4 1.536(9)
C3 C2 1.557(7)
C7 C6 1.360(9)
C7 C8 1.411(9)
C7 H7A 0.9500
C16 C15 1.399(8)
C16 H16A 0.9500
C12 C14 1.418(8)
C12 C11 1.431(8)
C11 C10 1.365(9)
C11 H11A 0.9500
C2 C1 1.552(9)
C9 C8 1.397(8)
C8 C10 1.433(9)
C15 C14 1.344(9)
C15 H15A 0.9500
C14 H14A 0.9500
C5 C6 1.390(9)
C5 H5A 0.9500
C10 H10A 0.9500
C6 H6A 0.9500
